data_4511825
loop_
_publ_author_name
'da Silva, Cec\'ilia C. P.'
'Pepino, Rebeka de O.'
'de Melo, Cristiane C.'
'Tenorio, Juan C.'
'Ellena, Javier'

_publ_section_title
;
 Controlled Synthesis of New 5-Fluorocytosine Cocrystals Based on the
 pKaRule
;
_journal_issue 9
_journal_name_full 'Crystal Growth &amp; Design'
_journal_page_first 4383
_journal_paper_doi 10.1021/cg500502j
_journal_volume 14
_journal_year 2014
_chemical_formula_moiety 'C4 H4 F N3 O, 0.5(C6 H10 O4)'
_chemical_formula_sum 'C7 H9 F N3 O3'
_chemical_formula_weight 202.17
_chemical_name_common 'Cocrystal 5FC adipic acid'
_chemical_name_systematic
;
 ?
;
_space_group_IT_number 2
_symmetry_cell_setting triclinic
_symmetry_space_group_name_Hall '-P 1'
_symmetry_space_group_name_H-M 'P -1'
_atom_sites_solution_hydrogens geom
_atom_sites_solution_primary direct
_atom_sites_solution_secondary difmap
_cell_angle_alpha 86.411(6)
_cell_angle_beta 80.757(6)
_cell_angle_gamma 71.970(6)
_cell_formula_units_Z 2
_cell_length_a 5.2742(5)
_cell_length_b 6.6650(7)
_cell_length_c 12.8441(13)
_cell_measurement_temperature 100.0(2)
_cell_volume 423.72(8)
_computing_cell_refinement 'Bruker SAINT'
_computing_data_collection 'Bruker APEX2'
_computing_data_reduction 'Bruker SAINT'
_computing_molecular_graphics 'Bruker SHELXTL'
_computing_publication_material 'Bruker SHELXTL'
_computing_structure_refinement 'SHELXL-97 (Sheldrick, 2008)'
_computing_structure_solution 'SHELXS-97 (Sheldrick, 2008)'
_diffrn_ambient_temperature 100.0(2)
_diffrn_measured_fraction_theta_full 0.994
_diffrn_measured_fraction_theta_max 0.994
_diffrn_radiation_monochromator graphite
_diffrn_radiation_type MoK\a
_diffrn_radiation_wavelength 0.71073
_diffrn_reflns_av_R_equivalents 0.028
_diffrn_reflns_av_unetI/netI 0.028
_diffrn_reflns_limit_h_max 6
_diffrn_reflns_limit_h_min -6
_diffrn_reflns_limit_k_max 8
_diffrn_reflns_limit_k_min -8
_diffrn_reflns_limit_l_max 15
_diffrn_reflns_limit_l_min -15
_diffrn_reflns_number 6153
_diffrn_reflns_theta_full 25.8
_diffrn_reflns_theta_max 25.8
_diffrn_reflns_theta_min 3.21
_exptl_absorpt_coefficient_mu 0.139
_exptl_absorpt_correction_T_max 0.9833
_exptl_absorpt_correction_T_min 0.9636
_exptl_absorpt_correction_type multi-scan
_exptl_absorpt_process_details
;
   R. H. Blessing, Acta Crystallogr., Sect A 1995, 51, 33-38.  
;
_exptl_crystal_density_diffrn 1.585
_exptl_crystal_density_method 'not measured'
_exptl_crystal_F_000 210
_exptl_crystal_size_max 0.28
_exptl_crystal_size_mid 0.17
_exptl_crystal_size_min 0.13
_refine_diff_density_max 0.546
_refine_diff_density_min -0.478
_refine_diff_density_rms 0.068
_refine_ls_extinction_method none
_refine_ls_goodness_of_fit_ref 1.112
_refine_ls_hydrogen_treatment constr
_refine_ls_matrix_type full
_refine_ls_number_parameters 127
_refine_ls_number_reflns 1624
_refine_ls_number_restraints 0
_refine_ls_restrained_S_all 1.112
_refine_ls_R_factor_all 0.059
_refine_ls_R_factor_gt 0.0506
_refine_ls_shift/su_max 0
_refine_ls_shift/su_mean 0
_refine_ls_structure_factor_coef Fsqd
_refine_ls_weighting_details 'calc w=1/[\s^2^(Fo^2^)+(0.0648P)^2^+0.4675P] where P=(Fo^2^+2Fc^2^)/3'
_refine_ls_weighting_scheme calc
_refine_ls_wR_factor_ref 0.1436
_reflns_number_gt 1383
_reflns_number_total 1624
_reflns_threshold_expression >2\s(I)
_cod_data_source_file cg500502j_si_001.cif
_cod_data_source_block ADIPIC
_cod_depositor_comments 'Adding full bibliography for 4511824--4511829.cif.'
_cod_original_cell_volume 423.72(7)
_cod_original_sg_symbol_H-M P-1
_cod_database_code 4511825

loop_
_symmetry_equiv_pos_as_xyz
'x, y, z'
'-x, -y, -z'

loop_
_atom_site_label
_atom_site_fract_x
_atom_site_fract_y
_atom_site_fract_z
_atom_site_U_iso_or_equiv
_atom_site_adp_type
_atom_site_calc_flag
_atom_site_refinement_flags
_atom_site_occupancy
_atom_site_type_symbol
C2 0.6131(4) 0.1930(3) 0.48313(17) 0.0144(5) Uani d . 1 C
C4 0.3088(4) 0.3680(3) 0.37054(17) 0.0148(5) Uani d . 1 C
C5 0.5037(4) 0.2768(3) 0.28233(17) 0.0164(5) Uani d . 1 C
C6 0.7453(4) 0.1465(3) 0.29691(18) 0.0178(5) Uani d . 1 C
H6 0.8735 0.086 0.2399 0.021 Uiso calc R 1 H
N1 0.7981(4) 0.1051(3) 0.39721(14) 0.0162(4) Uani d . 1 N
H1 0.9527 0.0208 0.4075 0.019 Uiso calc R 1 H
N3 0.3669(3) 0.3232(3) 0.46857(14) 0.0148(4) Uani d . 1 N
N41 0.0688(4) 0.4965(3) 0.35570(15) 0.0182(4) Uani d . 1 N
H41A -0.0489 0.5507 0.409 0.022 Uiso calc R 1 H
H41B 0.0307 0.5257 0.2928 0.022 Uiso calc R 1 H
O21 0.6800(3) 0.1485(2) 0.57356(12) 0.0171(4) Uani d . 1 O
F51 0.4358(3) 0.3254(2) 0.18441(10) 0.0234(4) Uani d . 1 F
C7 0.5115(5) 0.7853(4) 0.16111(18) 0.0215(5) Uani d . 1 C
C8 0.7046(7) 0.7343(5) 0.0601(2) 0.0492(9) Uani d . 1 C
H8A 0.5993 0.7517 0.0029 0.059 Uiso calc R 1 H
H8B 0.8003 0.8387 0.0491 0.059 Uiso calc R 1 H
C9 0.9060(5) 0.5247(4) 0.05050(19) 0.0295(6) Uani d . 1 C
H9A 0.8107 0.4201 0.0622 0.035 Uiso calc R 1 H
H9B 1.0131 0.5077 0.107 0.035 Uiso calc R 1 H
O3 0.6305(3) 0.7247(3) 0.24601(12) 0.0202(4) Uani d . 1 O
H3 0.5155 0.7646 0.3066 0.03 Uiso d R 1 H
O4 0.2736(3) 0.8749(3) 0.16532(14) 0.0356(5) Uani d . 1 O

loop_
_atom_site_aniso_label
_atom_site_aniso_U_11
_atom_site_aniso_U_22
_atom_site_aniso_U_33
_atom_site_aniso_U_12
_atom_site_aniso_U_13
_atom_site_aniso_U_23
C2 0.0126(10) 0.0136(10) 0.0161(11) -0.0031(8) -0.0012(8) -0.0011(8)
C4 0.0129(10) 0.0138(10) 0.0180(11) -0.0040(8) -0.0027(8) -0.0009(8)
C5 0.0165(11) 0.0209(11) 0.0119(11) -0.0056(9) -0.0026(8) 0.0010(8)
C6 0.0150(11) 0.0194(11) 0.0169(11) -0.0041(9) 0.0030(8) -0.0034(8)
N1 0.0102(9) 0.0172(9) 0.0181(10) 0.0001(7) -0.0012(7) -0.0003(7)
N3 0.0115(9) 0.0149(9) 0.0166(9) -0.0016(7) -0.0023(7) -0.0012(7)
N41 0.0129(9) 0.0228(10) 0.0147(9) 0.0008(7) -0.0029(7) -0.0005(7)
O21 0.0141(8) 0.0188(8) 0.0156(8) 0.0000(6) -0.0035(6) -0.0010(6)
F51 0.0213(7) 0.0321(8) 0.0127(7) -0.0017(6) -0.0035(5) 0.0004(5)
C7 0.0204(12) 0.0215(11) 0.0166(11) 0.0030(9) -0.0037(9) -0.0008(9)
C8 0.0483(18) 0.0478(18) 0.0174(13) 0.0261(15) 0.0089(12) 0.0066(12)
C9 0.0290(14) 0.0253(13) 0.0208(13) 0.0051(11) 0.0069(11) 0.0034(10)
O3 0.0136(8) 0.0261(9) 0.0153(8) 0.0018(6) -0.0006(6) -0.0018(6)
O4 0.0172(9) 0.0496(12) 0.0271(10) 0.0108(8) -0.0058(7) -0.0050(8)

loop_
_atom_type_symbol
_atom_type_description
_atom_type_scat_dispersion_real
_atom_type_scat_dispersion_imag
_atom_type_scat_source
C C 0.0033 0.0016 'International Tables Vol C Tables 4.2.6.8 and 6.1.1.4'
H H 0 0 'International Tables Vol C Tables 4.2.6.8 and 6.1.1.4'
N N 0.0061 0.0033 'International Tables Vol C Tables 4.2.6.8 and 6.1.1.4'
O O 0.0106 0.006 'International Tables Vol C Tables 4.2.6.8 and 6.1.1.4'
F F 0.0171 0.0103 'International Tables Vol C Tables 4.2.6.8 and 6.1.1.4'

loop_
_geom_angle_atom_site_label_1
_geom_angle_atom_site_label_2
_geom_angle_atom_site_label_3
_geom_angle
_geom_angle_site_symmetry_1
_geom_angle_site_symmetry_3
O21 C2 N3 122.06(19) . .
O21 C2 N1 118.22(18) . .
N3 C2 N1 119.71(19) . .
N41 C4 N3 119.75(19) . .
N41 C4 C5 120.1(2) . .
N3 C4 C5 120.11(19) . .
C6 C5 F51 121.48(19) . .
C6 C5 C4 120.4(2) . .
F51 C5 C4 118.17(18) . .
C5 C6 N1 118.0(2) . .
C5 C6 H6 121 . .
N1 C6 H6 121 . .
C6 N1 C2 122.32(18) . .
C6 N1 H1 118.8 . .
C2 N1 H1 118.8 . .
C4 N3 C2 119.44(18) . .
C4 N41 H41A 120 . .
C4 N41 H41B 120 . .
H41A N41 H41B 120 . .
O4 C7 O3 123.1(2) . .
O4 C7 C8 123.9(2) . .
O3 C7 C8 113.0(2) . .
C9 C8 C7 118.1(2) . .
C9 C8 H8A 107.8 . .
C7 C8 H8A 107.8 . .
C9 C8 H8B 107.8 . .
C7 C8 H8B 107.8 . .
H8A C8 H8B 107.1 . .
C8 C9 C9 117.6(3) . 2_765
C8 C9 H9A 107.9 . .
C9 C9 H9A 107.9 2_765 .
C8 C9 H9B 107.9 . .
C9 C9 H9B 107.9 2_765 .
H9A C9 H9B 107.2 . .
C7 O3 H3 112.5 . .

loop_
_geom_bond_atom_site_label_1
_geom_bond_atom_site_label_2
_geom_bond_site_symmetry_2
_geom_bond_distance
C2 O21 . 1.259(3)
C2 N3 . 1.354(3)
C2 N1 . 1.377(3)
C4 N41 . 1.326(3)
C4 N3 . 1.337(3)
C4 C5 . 1.427(3)
C5 C6 . 1.336(3)
C5 F51 . 1.355(2)
C6 N1 . 1.355(3)
C6 H6 . 0.93
N1 H1 . 0.86
N41 H41A . 0.86
N41 H41B . 0.86
C7 O4 . 1.205(3)
C7 O3 . 1.324(3)
C7 C8 . 1.501(3)
C8 C9 . 1.468(4)
C8 H8A . 0.97
C8 H8B . 0.97
C9 C9 2_765 1.488(5)
C9 H9A . 0.97
C9 H9B . 0.97
O3 H3 . 0.9047

loop_
_geom_torsion_atom_site_label_1
_geom_torsion_atom_site_label_2
_geom_torsion_atom_site_label_3
_geom_torsion_atom_site_label_4
_geom_torsion
_geom_torsion_site_symmetry_4
N41 C4 C5 C6 -179.7(2) .
N3 C4 C5 C6 -0.2(3) .
N41 C4 C5 F51 0.0(3) .
N3 C4 C5 F51 179.56(18) .
F51 C5 C6 N1 -179.84(18) .
C4 C5 C6 N1 -0.1(3) .
C5 C6 N1 C2 -0.4(3) .
O21 C2 N1 C6 -179.00(19) .
N3 C2 N1 C6 1.1(3) .
N41 C4 N3 C2 -179.53(18) .
C5 C4 N3 C2 0.9(3) .
O21 C2 N3 C4 178.75(18) .
N1 C2 N3 C4 -1.4(3) .
O4 C7 C8 C9 -136.8(3) .
O3 C7 C8 C9 44.2(4) .
C7 C8 C9 C9 179.3(3) 2_765
